data_7059031
loop_
_publ_author_name
'Huang, Yuan'
'Qin, Yaru'
'Ge, Yu'
'Cui, Yanfeng'
'Zhang, Xiamei'
'Li, Yahong'
'Yao, Jinlei'

_publ_section_title
;
 Rationally assembled nonanuclear lanthanide clusters: Dy9 displays slow
 relaxation of magnetization and Tb9 serves as luminescent sensor for
 Fe3+, CrO42- and Cr2O72-
;
_journal_name_full 'New Journal of Chemistry'
_journal_paper_doi 10.1039/C9NJ04893F
_journal_year 2019
_chemical_formula_moiety 'C144 H168 Gd9 N16 O42, H3 O, 4(H2O)'
_chemical_formula_sum 'C144 H179 Gd9 N16 O47'
_chemical_formula_weight 4305.53
_space_group_crystal_system tetragonal
_space_group_IT_number 85
_space_group_name_Hall '-P 4a'
_space_group_name_H-M_alt 'P 4/n :2'
_atom_sites_solution_hydrogens mixed
_audit_creation_date 2019-10-31
_audit_creation_method
;
Olex2 1.2
(compiled 2018.05.29 svn.r3508 for OlexSys, GUI svn.r5506)
;
_audit_update_record
;
2019-11-06 deposited with the CCDC.	2019-11-13 downloaded from the CCDC.
;
_cell_angle_alpha 90
_cell_angle_beta 90
_cell_angle_gamma 90
_cell_formula_units_Z 2
_cell_length_a 21.6307(4)
_cell_length_b 21.6307(4)
_cell_length_c 17.8974(7)
_cell_measurement_reflns_used 9966
_cell_measurement_temperature 296(2)
_cell_measurement_theta_max 27.48
_cell_measurement_theta_min 2.39
_cell_volume 8374.0(4)
_computing_cell_refinement 'SAINT v8.37A (Bruker, 2015)'
_computing_data_collection 'Bruker SMART APEX II'
_computing_data_reduction 'SAINT v8.37A (Bruker, 2015)'
_computing_molecular_graphics 'Olex2 (Dolomanov et al., 2009)'
_computing_publication_material 'Olex2 (Dolomanov et al., 2009)'
_computing_structure_refinement 'ShelXL (Sheldrick, 2015)'
_computing_structure_solution 'olex2.solve (Bourhis et al., 2015)'
_diffrn_ambient_temperature 296.15
_diffrn_measured_fraction_theta_full 0.996
_diffrn_measured_fraction_theta_max 0.996
_diffrn_measurement_device_type 'CCD area detector'
_diffrn_measurement_method 'phi and omega scans'
_diffrn_radiation_type MoK\a
_diffrn_radiation_wavelength 0.71073
_diffrn_reflns_av_R_equivalents 0.0716
_diffrn_reflns_av_unetI/netI 0.0716
_diffrn_reflns_Laue_measured_fraction_full 0.996
_diffrn_reflns_Laue_measured_fraction_max 0.996
_diffrn_reflns_limit_h_max 26
_diffrn_reflns_limit_h_min -21
_diffrn_reflns_limit_k_max 9
_diffrn_reflns_limit_k_min -26
_diffrn_reflns_limit_l_max 21
_diffrn_reflns_limit_l_min -21
_diffrn_reflns_number 25326
_diffrn_reflns_point_group_measured_fraction_full 0.996
_diffrn_reflns_point_group_measured_fraction_max 0.996
_diffrn_reflns_theta_full 25.242
_diffrn_reflns_theta_max 25.672
_diffrn_reflns_theta_min 2.393
_exptl_absorpt_coefficient_mu 3.586
_exptl_absorpt_correction_T_max 0.7456
_exptl_absorpt_correction_T_min 0.4893
_exptl_absorpt_correction_type multi-scan
_exptl_absorpt_process_details
;
SADABS-2014/5 (Bruker,2014/5) was used for absorption correction.
wR2(int) was 0.1410 before and 0.0675 after correction.
The Ratio of minimum to maximum transmission is 0.6562.
The \l/2 correction factor is Not present.
;
_exptl_crystal_colour colourless
_exptl_crystal_colour_primary colourless
_exptl_crystal_density_diffrn 1.670
_exptl_crystal_description block
_exptl_crystal_F_000 4112
_exptl_crystal_size_max 0.4
_exptl_crystal_size_mid 0.4
_exptl_crystal_size_min 0.2
_refine_diff_density_max 2.446
_refine_diff_density_min -1.368
_refine_diff_density_rms 0.251
_refine_ls_extinction_method none
_refine_ls_goodness_of_fit_ref 1.145
_refine_ls_hydrogen_treatment mixed
_refine_ls_matrix_type full
_refine_ls_number_parameters 492
_refine_ls_number_reflns 7925
_refine_ls_number_restraints 9
_refine_ls_restrained_S_all 1.145
_refine_ls_R_factor_all 0.1013
_refine_ls_R_factor_gt 0.0758
_refine_ls_shift/su_max 0.001
_refine_ls_shift/su_mean 0.000
_refine_ls_structure_factor_coef Fsqd
_refine_ls_weighting_details 'w=1/[\s^2^(Fo^2^)+(0.0001P)^2^+385.1630P] where P=(Fo^2^+2Fc^2^)/3'
_refine_ls_weighting_scheme calc
_refine_ls_wR_factor_gt 0.1704
_refine_ls_wR_factor_ref 0.1829
_reflns_Friedel_coverage 0.000
_reflns_number_gt 6036
_reflns_number_total 7925
_reflns_threshold_expression 'I > 2\s(I)'
_cod_data_source_file c9nj04893f2.cif
_cod_data_source_block t1_sq
_cod_original_cell_volume 8374.0(5)
_cod_original_sg_symbol_H-M 'P 4/n'
_cod_database_code 7059031
_shelx_shelxl_version_number 2014/7
_shelx_space_group_comment
;
The symmetry employed for this shelxl refinement is uniquely defined
by the following loop, which should always be used as a source of
symmetry information in preference to the above space-group names.
They are only intended as comments.
;
_olex2_refinement_description
;
1. Fixed Uiso
 At 1.2 times of:
  All C(H) groups, All C(H,H) groups
 At 1.5 times of:
  All C(H,H,H) groups
2. Restrained distances
 N4-C35
 1.498 with sigma of 0.02
 O3-H3
 0.8 with sigma of 0.02
3. Rigid bond restraints
 C34, O9
 with sigma for 1-2 distances of 0.01 and sigma for 1-3 distances of 0.02
4. Uiso/Uaniso restraints and constraints
Uanis(C36) \\sim Ueq: with sigma of 0.01 and sigma for terminal atoms of 0.02
5.a Secondary CH2 refined with riding coordinates:
 C10(H10A,H10B), C26(H26A,H26B)
5.b Aromatic/amide H refined with riding coordinates:
 C2(H2A), C5(H5), C6(H6), C7(H7), C11(H11), C12(H12), C13(H13), C14(H14),
 C17(H17), C21(H21), C22(H22), C24(H24), C25(H25), C27(H27), C28(H28), C29(H29),
  C31(H31), C34(H34)
5.c Idealised Me refined as rotating group:
 C19(H19A,H19B,H19C), C30(H30A,H30B,H30C), C32(H32A,H32B,H32C), C33(H33A,H33B,
 H33C), C35(H35A,H35B,H35C), C36(H36A,H36B,H36C)
;
_olex2_submission_special_instructions 'No special instructions were received'

loop_
_space_group_symop_operation_xyz
'x, y, z'
'-x+1/2, -y+1/2, z'
'-y+1/2, x, z'
'y, -x+1/2, z'
'-x, -y, -z'
'x-1/2, y-1/2, -z'
'y-1/2, -x, -z'
'-y, x-1/2, -z'

loop_
_atom_site_label
_atom_site_type_symbol
_atom_site_fract_x
_atom_site_fract_y
_atom_site_fract_z
_atom_site_U_iso_or_equiv
_atom_site_adp_type
_atom_site_occupancy
_atom_site_site_symmetry_order
_atom_site_calc_flag
_atom_site_refinement_flags_posn
_atom_site_refinement_flags_adp
_atom_site_refinement_flags_occupancy
Gd1 Gd 0.7500 0.7500 0.71301(7) 0.0159(3) Uani 1 4 d S T P
Gd2 Gd 0.63532(3) 0.78351(3) 0.86171(4) 0.01834(17) Uani 1 1 d . . .
Gd3 Gd 0.64244(3) 0.69711(3) 0.56476(4) 0.01815(17) Uani 1 1 d . . .
O1 O 0.7500 0.7500 0.8695(9) 0.016(4) Uani 1 4 d S T P
O2 O 0.6571(4) 0.7807(5) 0.6449(5) 0.018(2) Uani 1 1 d . . .
O3 O 0.6640(4) 0.7039(4) 0.7821(5) 0.018(2) Uani 1 1 d D . .
O4 O 0.7500 0.7500 0.5549(11) 0.021(4) Uani 1 4 d S T P
O5 O 0.6443(4) 0.7841(5) 0.4844(5) 0.023(2) Uani 1 1 d . . .
O6 O 0.6525(4) 0.6987(4) 0.9427(5) 0.023(2) Uani 1 1 d . . .
O7 O 0.5891(5) 0.6543(5) 0.6600(5) 0.029(2) Uani 1 1 d . . .
O8 O 0.5737(5) 0.8184(5) 0.7686(5) 0.029(2) Uani 1 1 d . . .
O9 O 0.5658(5) 0.8411(6) 0.9409(7) 0.043(3) Uani 1 1 d . U .
O10 O 0.5851(5) 0.6259(6) 0.4892(6) 0.039(3) Uani 1 1 d . . .
N1 N 0.5296(5) 0.7360(5) 0.5585(7) 0.022(3) Uani 1 1 d . . .
C1 C 0.5425(7) 0.7843(7) 0.4327(8) 0.027(3) Uani 1 1 d . . .
O11 O 0.4337(5) 0.9030(6) 0.5997(6) 0.038(3) Uani 1 1 d . . .
C2 C 0.5000(7) 0.8603(6) 0.6860(8) 0.026(3) Uani 1 1 d . . .
H2A H 0.5299 0.8852 0.6639 0.031 Uiso 1 1 calc R . .
C3 C 0.6058(7) 0.7845(7) 0.4247(8) 0.026(3) Uani 1 1 d . . .
C4 C 0.5318(7) 0.6395(7) 0.6792(8) 0.024(3) Uani 1 1 d . . .
N2 N 0.5541(7) 0.5748(6) 0.3847(7) 0.034(3) Uani 1 1 d . . .
C5 C 0.4819(7) 0.7114(6) 0.5928(8) 0.023(3) Uani 1 1 d . . .
H5 H 0.4438 0.7283 0.5800 0.028 Uiso 1 1 calc R . .
C6 C 0.6308(8) 0.7850(7) 0.3518(8) 0.028(3) Uani 1 1 d . . .
H6 H 0.6733 0.7868 0.3446 0.033 Uiso 1 1 calc R . .
N3 N 0.5312(6) 0.7230(5) 0.8660(7) 0.026(3) Uani 1 1 d . . .
C7 C 0.5256(7) 0.5966(7) 0.7400(8) 0.028(3) Uani 1 1 d . . .
H7 H 0.5604 0.5812 0.7642 0.034 Uiso 1 1 calc R . .
O12 O 0.4566(6) 0.5373(6) 0.8189(7) 0.045(3) Uani 1 1 d . . .
C8 C 0.5176(7) 0.8213(7) 0.7457(8) 0.024(3) Uani 1 1 d . . .
C9 C 0.6146(7) 0.6887(6) 1.0014(7) 0.021(3) Uani 1 1 d . . .
C10 C 0.5165(7) 0.7906(7) 0.5122(8) 0.027(3) Uani 1 1 d . . .
H10A H 0.5343 0.8268 0.5357 0.032 Uiso 1 1 calc R . .
H10B H 0.4721 0.7966 0.5094 0.032 Uiso 1 1 calc R . .
C11 C 0.6380(8) 0.6893(7) 1.0732(8) 0.030(3) Uani 1 1 d . . .
H11 H 0.6800 0.6963 1.0807 0.036 Uiso 1 1 calc R . .
C12 C 0.4802(7) 0.7371(7) 0.8303(9) 0.027(3) Uani 1 1 d . . .
H12 H 0.4458 0.7135 0.8429 0.033 Uiso 1 1 calc R . .
C13 C 0.5991(7) 0.6795(8) 1.1353(10) 0.035(4) Uani 1 1 d . . .
H13 H 0.6145 0.6813 1.1837 0.042 Uiso 1 1 calc R . .
C14 C 0.5724(7) 0.6229(8) 0.4220(9) 0.030(4) Uani 1 1 d . . .
H14 H 0.5763 0.6594 0.3950 0.036 Uiso 1 1 calc R . .
C15 C 0.5520(8) 0.6739(7) 0.9867(9) 0.029(3) Uani 1 1 d . . .
C16 C 0.4794(7) 0.6642(7) 0.6450(9) 0.031(3) Uani 1 1 d . . .
C17 C 0.5038(8) 0.7830(8) 0.3719(10) 0.036(4) Uani 1 1 d . . .
H17 H 0.4612 0.7827 0.3786 0.044 Uiso 1 1 calc R . .
C18 C 0.4671(8) 0.5785(7) 0.7620(9) 0.031(4) Uani 1 1 d . . .
C19 C 0.5525(9) 0.5141(9) 0.4184(10) 0.047(5) Uani 1 1 d . . .
H19A H 0.5661 0.5168 0.4694 0.070 Uiso 1 1 calc GR . .
H19B H 0.5792 0.4867 0.3913 0.070 Uiso 1 1 calc GR . .
H19C H 0.5110 0.4984 0.4170 0.070 Uiso 1 1 calc GR . .
C20 C 0.4699(7) 0.7832(7) 0.7752(9) 0.028(3) Uani 1 1 d . . .
C21 C 0.5917(9) 0.7827(7) 0.2922(8) 0.037(4) Uani 1 1 d . . .
H21 H 0.6080 0.7817 0.2441 0.044 Uiso 1 1 calc R . .
C22 C 0.4139(8) 0.6010(8) 0.7260(10) 0.038(4) Uani 1 1 d . . .
H22 H 0.3748 0.5873 0.7395 0.046 Uiso 1 1 calc R . .
C23 C 0.4412(8) 0.8630(7) 0.6595(9) 0.034(4) Uani 1 1 d . . .
C24 C 0.4215(8) 0.6440(8) 0.6703(9) 0.034(4) Uani 1 1 d . . .
H24 H 0.3863 0.6606 0.6481 0.041 Uiso 1 1 calc R . .
C25 C 0.5152(8) 0.6641(8) 1.0499(9) 0.037(4) Uani 1 1 d . . .
H25 H 0.4735 0.6551 1.0432 0.044 Uiso 1 1 calc R . .
C26 C 0.5295(8) 0.6656(8) 0.9108(8) 0.033(4) Uani 1 1 d . . .
H26A H 0.4873 0.6505 0.9126 0.040 Uiso 1 1 calc R . .
H26B H 0.5545 0.6344 0.8862 0.040 Uiso 1 1 calc R . .
C27 C 0.5381(9) 0.6674(8) 1.1220(9) 0.040(4) Uani 1 1 d . . .
H27 H 0.5115 0.6612 1.1622 0.049 Uiso 1 1 calc R . .
C28 C 0.4097(8) 0.7888(9) 0.7474(11) 0.045(5) Uani 1 1 d . . .
H28 H 0.3786 0.7648 0.7684 0.054 Uiso 1 1 calc R . .
C29 C 0.3948(8) 0.8286(9) 0.6902(11) 0.044(5) Uani 1 1 d . . .
H29 H 0.3544 0.8319 0.6729 0.053 Uiso 1 1 calc R . .
C30 C 0.5081(9) 0.5071(8) 0.8520(10) 0.045(5) Uani 1 1 d . . .
H30A H 0.5329 0.4885 0.8136 0.067 Uiso 1 1 calc GR . .
H30B H 0.4938 0.4757 0.8857 0.067 Uiso 1 1 calc GR . .
H30C H 0.5325 0.5368 0.8790 0.067 Uiso 1 1 calc GR . .
C31 C 0.5283(10) 0.7819(9) 0.3019(10) 0.052(5) Uani 1 1 d . . .
H31 H 0.5023 0.7807 0.2605 0.062 Uiso 1 1 calc R . .
C32 C 0.3724(9) 0.9072(9) 0.5654(11) 0.052(5) Uani 1 1 d . . .
H32A H 0.3764 0.9212 0.5148 0.078 Uiso 1 1 calc GR . .
H32B H 0.3475 0.9359 0.5931 0.078 Uiso 1 1 calc GR . .
H32C H 0.3531 0.8672 0.5660 0.078 Uiso 1 1 calc GR . .
N4 N 0.4886(8) 0.8465(9) 1.0209(10) 0.061(5) Uani 1 1 d D . .
C33 C 0.5400(10) 0.5790(10) 0.3053(10) 0.053(5) Uani 1 1 d . . .
H33A H 0.4960 0.5787 0.2984 0.079 Uiso 1 1 calc GR . .
H33B H 0.5580 0.5445 0.2796 0.079 Uiso 1 1 calc GR . .
H33C H 0.5568 0.6168 0.2856 0.079 Uiso 1 1 calc GR . .
C34 C 0.5102(10) 0.8479(9) 0.9537(13) 0.055(5) Uani 1 1 d . U .
H34 H 0.4832 0.8542 0.9140 0.066 Uiso 1 1 calc R . .
C35 C 0.5219(14) 0.8329(14) 1.0896(14) 0.100(10) Uani 1 1 d D . .
H35A H 0.5553 0.8049 1.0790 0.150 Uiso 1 1 calc GR . .
H35B H 0.4943 0.8142 1.1249 0.150 Uiso 1 1 calc GR . .
H35C H 0.5382 0.8705 1.1101 0.150 Uiso 1 1 calc GR . .
C36 C 0.4203(15) 0.8478(17) 1.030(2) 0.124(12) Uani 1 1 d . U .
H36A H 0.4023 0.8716 0.9901 0.185 Uiso 1 1 calc GR . .
H36B H 0.4100 0.8663 1.0770 0.185 Uiso 1 1 calc GR . .
H36C H 0.4044 0.8064 1.0282 0.185 Uiso 1 1 calc GR . .
H2 H 0.638(6) 0.809(7) 0.664(8) 0.01(4) Uiso 1 1 d . . .
H3 H 0.641(7) 0.713(9) 0.749(7) 0.05(6) Uiso 1 1 d D . .

loop_
_atom_site_aniso_label
_atom_site_aniso_U_11
_atom_site_aniso_U_22
_atom_site_aniso_U_33
_atom_site_aniso_U_23
_atom_site_aniso_U_13
_atom_site_aniso_U_12
Gd1 0.0188(4) 0.0188(4) 0.0101(6) 0.000 0.000 0.000
Gd2 0.0208(4) 0.0219(4) 0.0124(3) 0.0004(3) 0.0015(3) -0.0001(3)
Gd3 0.0207(4) 0.0220(4) 0.0118(3) -0.0009(3) -0.0021(3) -0.0005(3)
O1 0.021(6) 0.021(6) 0.006(8) 0.000 0.000 0.000
O2 0.023(5) 0.021(5) 0.009(4) -0.003(4) -0.006(4) -0.004(4)
O3 0.022(5) 0.022(5) 0.011(4) -0.002(4) -0.001(4) 0.007(4)
O4 0.016(6) 0.016(6) 0.032(11) 0.000 0.000 0.000
O5 0.029(6) 0.028(5) 0.014(5) 0.000(4) -0.005(4) -0.007(4)
O6 0.031(6) 0.026(5) 0.012(4) 0.004(4) 0.004(4) 0.001(4)
O7 0.025(5) 0.048(7) 0.013(5) 0.008(4) -0.006(4) -0.009(5)
O8 0.023(5) 0.044(7) 0.021(5) 0.002(5) 0.001(4) -0.003(5)
O9 0.029(6) 0.053(8) 0.048(7) -0.023(6) 0.005(6) 0.000(5)
O10 0.033(6) 0.056(8) 0.027(6) -0.019(5) -0.006(5) -0.005(5)
N1 0.024(6) 0.019(6) 0.021(6) 0.002(5) 0.002(5) 0.004(5)
C1 0.028(8) 0.027(8) 0.025(8) 0.012(6) -0.003(6) 0.003(6)
O11 0.030(6) 0.051(7) 0.033(6) 0.011(5) -0.009(5) 0.004(5)
C2 0.035(8) 0.017(7) 0.025(8) -0.004(6) -0.010(6) 0.008(6)
C3 0.032(8) 0.020(7) 0.024(8) -0.002(6) -0.004(6) 0.001(6)
C4 0.026(8) 0.021(7) 0.025(8) -0.008(6) 0.008(6) -0.009(6)
N2 0.045(8) 0.039(8) 0.019(7) -0.006(6) -0.003(6) -0.010(7)
C5 0.020(7) 0.020(7) 0.030(8) 0.001(6) -0.002(6) 0.001(6)
C6 0.038(9) 0.022(8) 0.023(8) 0.001(6) -0.001(7) 0.002(7)
N3 0.039(7) 0.020(6) 0.018(6) 0.001(5) 0.002(5) -0.016(5)
C7 0.041(9) 0.026(8) 0.018(7) -0.002(6) -0.013(6) -0.010(7)
O12 0.051(8) 0.045(7) 0.041(7) 0.009(6) 0.005(6) -0.009(6)
C8 0.022(7) 0.031(8) 0.019(7) -0.002(6) -0.011(6) 0.006(6)
C9 0.037(8) 0.022(7) 0.005(6) 0.000(5) 0.000(6) 0.002(6)
C10 0.028(8) 0.029(8) 0.023(8) 0.005(6) -0.008(6) 0.007(6)
C11 0.036(9) 0.021(8) 0.031(8) -0.006(6) 0.000(7) 0.002(7)
C12 0.024(8) 0.026(8) 0.032(8) 0.003(7) -0.009(6) 0.003(6)
C13 0.033(9) 0.039(9) 0.032(9) -0.004(7) 0.003(7) -0.001(7)
C14 0.024(8) 0.041(9) 0.025(8) 0.000(7) 0.005(6) 0.003(7)
C15 0.042(9) 0.020(7) 0.026(8) -0.007(6) 0.005(7) 0.001(7)
C16 0.032(8) 0.034(9) 0.026(8) -0.004(7) -0.004(7) 0.004(7)
C17 0.028(8) 0.038(9) 0.044(10) 0.000(8) -0.014(7) 0.004(7)
C18 0.039(9) 0.029(8) 0.027(8) 0.000(7) 0.006(7) -0.015(7)
C19 0.047(11) 0.051(11) 0.042(11) -0.003(9) -0.005(9) -0.022(9)
C20 0.022(8) 0.034(9) 0.029(8) -0.002(7) -0.003(6) -0.001(6)
C21 0.066(12) 0.034(9) 0.010(7) -0.008(6) 0.002(7) 0.016(8)
C22 0.030(9) 0.045(10) 0.040(10) -0.002(8) 0.012(8) -0.016(8)
C23 0.042(10) 0.030(9) 0.030(9) 0.002(7) -0.012(7) 0.012(7)
C24 0.031(9) 0.036(9) 0.036(9) -0.004(7) -0.004(7) -0.004(7)
C25 0.031(9) 0.045(10) 0.033(9) 0.011(8) 0.004(7) -0.004(8)
C26 0.043(10) 0.034(9) 0.023(8) 0.002(7) 0.005(7) -0.013(7)
C27 0.057(12) 0.047(11) 0.018(8) 0.005(7) 0.011(7) 0.001(9)
C28 0.032(9) 0.052(12) 0.050(11) -0.008(9) -0.010(8) -0.003(8)
C29 0.018(8) 0.056(12) 0.057(12) 0.012(9) -0.011(8) -0.001(8)
C30 0.065(13) 0.033(9) 0.037(10) 0.012(8) -0.020(9) -0.009(9)
C31 0.071(14) 0.058(13) 0.027(10) 0.003(9) -0.023(9) -0.003(10)
C32 0.057(12) 0.051(11) 0.048(11) 0.009(9) -0.038(10) 0.007(9)
N4 0.046(10) 0.075(13) 0.062(12) 0.002(10) 0.009(9) 0.026(9)
C33 0.054(12) 0.068(14) 0.037(11) -0.001(9) -0.015(9) -0.011(10)
C34 0.055(9) 0.046(11) 0.064(14) -0.014(10) 0.023(11) 0.005(10)
C35 0.11(2) 0.11(2) 0.09(2) -0.035(18) -0.041(18) 0.004(18)
C36 0.106(18) 0.14(2) 0.126(19) -0.020(16) 0.011(15) 0.017(15)

loop_
_atom_type_symbol
_atom_type_description
_atom_type_scat_dispersion_real
_atom_type_scat_dispersion_imag
_atom_type_scat_source
C C 0.0033 0.0016 'International Tables Vol C Tables 4.2.6.8 and 6.1.1.4'
H H 0.0000 0.0000 'International Tables Vol C Tables 4.2.6.8 and 6.1.1.4'
Gd Gd -0.1653 3.9035 'International Tables Vol C Tables 4.2.6.8 and 6.1.1.4'
N N 0.0061 0.0033 'International Tables Vol C Tables 4.2.6.8 and 6.1.1.4'
O O 0.0106 0.0060 'International Tables Vol C Tables 4.2.6.8 and 6.1.1.4'

loop_
_geom_angle_atom_site_label_1
_geom_angle_atom_site_label_2
_geom_angle_atom_site_label_3
_geom_angle
_geom_angle_site_symmetry_1
_geom_angle_site_symmetry_3
Gd1 Gd1 Gd1 0(10) 4_565 3_655
Gd1 Gd1 Gd1 0(10) 4_565 2_665
Gd1 Gd1 Gd1 0(10) 3_655 2_665
Gd1 Gd1 O1 0(10) 4_565 .
Gd1 Gd1 O1 0(10) 3_655 .
Gd1 Gd1 O1 0(10) 2_665 .
Gd1 Gd1 O2 0(10) 4_565 2_665
Gd1 Gd1 O2 0(10) 4_565 4_565
Gd1 Gd1 O2 0(10) 3_655 4_565
Gd1 Gd1 O2 0(10) 4_565 3_655
Gd1 Gd1 O2 0(10) 2_665 4_565
Gd1 Gd1 O2 0(10) 2_665 3_655
Gd1 Gd1 O2 0(10) 3_655 2_665
Gd1 Gd1 O2 0(10) 4_565 .
Gd1 Gd1 O2 0(10) 3_655 3_655
Gd1 Gd1 O2 0(10) 3_655 .
Gd1 Gd1 O2 0(10) 2_665 .
Gd1 Gd1 O2 0(10) 2_665 2_665
Gd1 Gd1 O3 0(10) 4_565 4_565
Gd1 Gd1 O3 0(10) 4_565 2_665
Gd1 Gd1 O3 0(10) 3_655 .
Gd1 Gd1 O3 0(10) 2_665 4_565
Gd1 Gd1 O3 0(10) 2_665 2_665
Gd1 Gd1 O3 0(10) 4_565 3_655
Gd1 Gd1 O3 0(10) 2_665 .
Gd1 Gd1 O3 0(10) 3_655 3_655
Gd1 Gd1 O3 0(10) 3_655 2_665
Gd1 Gd1 O3 0(10) 2_665 3_655
Gd1 Gd1 O3 0(10) 4_565 .
Gd1 Gd1 O3 0(10) 3_655 4_565
O2 Gd1 O1 119.9(2) 4_565 .
O2 Gd1 O1 119.9(2) . .
O2 Gd1 O1 119.9(2) 3_655 .
O2 Gd1 O1 119.9(2) 2_665 .
O2 Gd1 O2 120.1(5) . 2_665
O2 Gd1 O2 120.1(5) 3_655 4_565
O2 Gd1 O2 75.6(2) 3_655 .
O2 Gd1 O2 75.6(2) 3_655 2_665
O2 Gd1 O2 75.6(2) 4_565 2_665
O2 Gd1 O2 75.6(2) . 4_565
O2 Gd1 O3 140.1(3) 4_565 3_655
O2 Gd1 O3 73.2(3) 4_565 2_665
O2 Gd1 O3 74.8(3) 4_565 4_565
O2 Gd1 O3 73.2(3) 2_665 3_655
O2 Gd1 O3 140.1(3) 3_655 4_565
O2 Gd1 O3 142.6(3) 2_665 4_565
O2 Gd1 O3 142.6(3) . 3_655
O2 Gd1 O3 142.6(3) 3_655 2_665
O2 Gd1 O3 74.8(3) 2_665 2_665
O2 Gd1 O3 73.2(3) 3_655 .
O2 Gd1 O3 73.2(3) . 4_565
O2 Gd1 O3 74.8(3) . .
O2 Gd1 O3 74.8(3) 3_655 3_655
O2 Gd1 O3 142.6(3) 4_565 .
O2 Gd1 O3 140.1(3) 2_665 .
O2 Gd1 O3 140.1(3) . 2_665
O3 Gd1 O1 59.6(2) 2_665 .
O3 Gd1 O1 59.6(2) . .
O3 Gd1 O1 59.6(2) 4_565 .
O3 Gd1 O1 59.6(2) 3_655 .
O3 Gd1 O3 75.18(19) 3_655 .
O3 Gd1 O3 75.18(19) 4_565 .
O3 Gd1 O3 119.2(4) 2_665 .
O3 Gd1 O3 75.18(19) 2_665 3_655
O3 Gd1 O3 119.2(4) 4_565 3_655
O3 Gd1 O3 75.18(19) 2_665 4_565
Gd1 Gd2 Gd1 0.00(3) 3_655 4_565
Gd1 Gd2 Gd1 0.00(3) 2_665 3_655
Gd1 Gd2 Gd1 0.00(3) 2_665 4_565
O1 Gd2 Gd1 48.9(4) . 2_665
O1 Gd2 Gd1 48.9(4) . 4_565
O1 Gd2 Gd1 48.9(4) . 3_655
O1 Gd2 N3 133.3(3) . .
O3 Gd2 Gd1 40.1(2) . 3_655
O3 Gd2 Gd1 40.3(2) 4_565 4_565
O3 Gd2 Gd1 40.1(2) . 2_665
O3 Gd2 Gd1 40.1(2) . 4_565
O3 Gd2 Gd1 40.3(2) 4_565 2_665
O3 Gd2 Gd1 40.3(2) 4_565 3_655
O3 Gd2 O1 64.1(3) 4_565 .
O3 Gd2 O1 64.4(3) . .
O3 Gd2 O3 79.5(4) . 4_565
O3 Gd2 O6 74.3(3) 4_565 4_565
O3 Gd2 O6 76.0(3) . .
O3 Gd2 O6 130.3(3) 4_565 .
O3 Gd2 O6 129.7(3) . 4_565
O3 Gd2 O9 120.0(4) 4_565 .
O3 Gd2 O9 155.6(4) . .
O3 Gd2 N3 82.9(4) . .
O3 Gd2 N3 143.7(3) 4_565 .
O6 Gd2 Gd1 99.3(2) 4_565 2_665
O6 Gd2 Gd1 99.3(2) 4_565 4_565
O6 Gd2 Gd1 100.5(2) . 2_665
O6 Gd2 Gd1 100.5(2) . 3_655
O6 Gd2 Gd1 99.3(2) 4_565 3_655
O6 Gd2 Gd1 100.5(2) . 4_565
O6 Gd2 O1 66.4(3) . .
O6 Gd2 O1 65.6(3) 4_565 .
O6 Gd2 O6 89.3(4) . 4_565
O6 Gd2 O9 98.0(4) . .
O6 Gd2 N3 74.2(4) . .
O6 Gd2 N3 139.2(3) 4_565 .
O8 Gd2 Gd1 86.0(3) . 3_655
O8 Gd2 Gd1 86.0(3) . 4_565
O8 Gd2 Gd1 86.0(3) . 2_665
O8 Gd2 O1 134.2(4) . .
O8 Gd2 O3 76.4(3) . 4_565
O8 Gd2 O3 87.3(4) . .
O8 Gd2 O6 125.6(4) . 4_565
O8 Gd2 O6 143.3(4) . .
O8 Gd2 O9 83.9(4) . .
O8 Gd2 N3 71.3(4) . .
O9 Gd2 Gd1 159.9(3) . 2_665
O9 Gd2 Gd1 159.9(3) . 3_655
O9 Gd2 Gd1 159.9(3) . 4_565
O9 Gd2 O1 135.3(4) . .
O9 Gd2 O6 72.9(4) . 4_565
O9 Gd2 N3 72.8(4) . .
N3 Gd2 Gd1 120.1(3) . 4_565
N3 Gd2 Gd1 120.1(3) . 2_665
N3 Gd2 Gd1 120.1(3) . 3_655
Gd1 Gd3 Gd1 0.00(3) 2_665 3_655
Gd1 Gd3 Gd1 0.00(3) 2_665 4_565
Gd1 Gd3 Gd1 0.00(3) 3_655 4_565
O2 Gd3 Gd1 40.2(2) 3_655 3_655
O2 Gd3 Gd1 40.1(2) . 3_655
O2 Gd3 Gd1 40.2(2) 3_655 2_665
O2 Gd3 Gd1 40.1(2) . 2_665
O2 Gd3 Gd1 40.2(2) 3_655 4_565
O2 Gd3 Gd1 40.1(2) . 4_565
O2 Gd3 O2 79.3(4) . 3_655
O2 Gd3 O4 65.0(4) . .
O2 Gd3 O4 64.7(4) 3_655 .
O2 Gd3 O5 74.1(3) 3_655 3_655
O2 Gd3 O5 130.4(3) 3_655 .
O2 Gd3 O5 129.8(3) . 3_655
O2 Gd3 O5 75.8(3) . .
O2 Gd3 O10 156.5(4) . .
O2 Gd3 O10 118.2(4) 3_655 .
O2 Gd3 N1 144.2(3) 3_655 .
O2 Gd3 N1 84.4(4) . .
O4 Gd3 Gd1 49.5(4) . 4_565
O4 Gd3 Gd1 49.5(4) . 3_655
O4 Gd3 Gd1 49.5(4) . 2_665
O5 Gd3 Gd1 100.3(2) . 2_665
O5 Gd3 Gd1 100.3(2) . 4_565
O5 Gd3 Gd1 99.1(2) 3_655 3_655
O5 Gd3 Gd1 99.1(2) 3_655 4_565
O5 Gd3 Gd1 100.3(2) . 3_655
O5 Gd3 Gd1 99.1(2) 3_655 2_665
O5 Gd3 O4 66.0(4) . .
O5 Gd3 O4 65.3(4) 3_655 .
O5 Gd3 O5 90.2(5) . 3_655
O5 Gd3 O10 100.2(4) . .
O5 Gd3 N1 74.4(3) . .
O5 Gd3 N1 138.2(3) 3_655 .
O7 Gd3 Gd1 84.7(2) . 2_665
O7 Gd3 Gd1 84.7(2) . 4_565
O7 Gd3 Gd1 84.7(2) . 3_655
O7 Gd3 O2 75.6(3) . 3_655
O7 Gd3 O2 85.6(4) . .
O7 Gd3 O4 133.6(5) . .
O7 Gd3 O5 126.1(4) . 3_655
O7 Gd3 O5 142.5(4) . .
O7 Gd3 O10 84.1(4) . .
O7 Gd3 N1 71.5(4) . .
O10 Gd3 Gd1 157.9(3) . 2_665
O10 Gd3 Gd1 157.9(3) . 3_655
O10 Gd3 Gd1 157.9(3) . 4_565
O10 Gd3 O4 135.1(5) . .
O10 Gd3 O5 72.7(4) . 3_655
O10 Gd3 N1 72.3(4) . .
N1 Gd3 Gd1 121.6(3) . 3_655
N1 Gd3 Gd1 121.6(3) . 2_665
N1 Gd3 Gd1 121.6(3) . 4_565
N1 Gd3 O4 134.4(3) . .
Gd1 O1 Gd1 0.0 4_565 2_665
Gd1 O1 Gd1 0.0 4_565 .
Gd1 O1 Gd1 0.0 3_655 .
Gd1 O1 Gd1 0.0 3_655 4_565
Gd1 O1 Gd1 0.0 3_655 2_665
Gd1 O1 Gd1 0.0 . 2_665
Gd2 O1 Gd1 86.9(4) 2_665 4_565
Gd2 O1 Gd1 86.9(4) 3_655 2_665
Gd2 O1 Gd1 86.9(4) 2_665 2_665
Gd2 O1 Gd1 86.9(4) . 3_655
Gd2 O1 Gd1 86.9(4) . 2_665
Gd2 O1 Gd1 86.9(4) 3_655 .
Gd2 O1 Gd1 86.9(4) 3_655 3_655
Gd2 O1 Gd1 86.9(4) 4_565 .
Gd2 O1 Gd1 86.9(4) 4_565 2_665
Gd2 O1 Gd1 86.9(4) . .
Gd2 O1 Gd1 86.9(4) 4_565 3_655
Gd2 O1 Gd1 86.9(4) 2_665 3_655
Gd2 O1 Gd1 86.9(4) 2_665 .
Gd2 O1 Gd1 86.9(4) 4_565 4_565
Gd2 O1 Gd1 86.9(4) . 4_565
Gd2 O1 Gd1 86.9(4) 3_655 4_565
Gd2 O1 Gd2 89.83(4) 4_565 2_665
Gd2 O1 Gd2 89.83(4) 3_655 2_665
Gd2 O1 Gd2 89.83(4) 4_565 .
Gd2 O1 Gd2 173.8(7) . 2_665
Gd2 O1 Gd2 173.8(7) 3_655 4_565
Gd2 O1 Gd2 89.83(4) 3_655 .
Gd1 O2 Gd1 0.00(5) . 2_665
Gd1 O2 Gd1 0.00(5) 2_665 3_655
Gd1 O2 Gd1 0.00(5) . 3_655
Gd1 O2 Gd1 0.00(5) . 4_565
Gd1 O2 Gd1 0.00(5) 3_655 4_565
Gd1 O2 Gd1 0.00(5) 2_665 4_565
Gd3 O2 Gd1 102.0(4) . 2_665
Gd3 O2 Gd1 101.2(3) 4_565 .
Gd3 O2 Gd1 101.2(3) 4_565 4_565
Gd3 O2 Gd1 101.2(3) 4_565 2_665
Gd3 O2 Gd1 102.0(4) . .
Gd3 O2 Gd1 102.0(4) . 3_655
Gd3 O2 Gd1 101.2(3) 4_565 3_655
Gd3 O2 Gd1 102.0(4) . 4_565
Gd3 O2 Gd3 102.9(4) . 4_565
Gd1 O3 Gd1 0.00(5) . 2_665
Gd1 O3 Gd1 0.00(5) . 4_565
Gd1 O3 Gd1 0.00(5) 3_655 4_565
Gd1 O3 Gd1 0.00(5) . 3_655
Gd1 O3 Gd1 0.00(5) 2_665 3_655
Gd1 O3 Gd1 0.00(5) 2_665 4_565
Gd2 O3 Gd1 102.2(4) . 3_655
Gd2 O3 Gd1 101.3(3) 3_655 4_565
Gd2 O3 Gd1 101.3(3) 3_655 2_665
Gd2 O3 Gd1 101.3(3) 3_655 3_655
Gd2 O3 Gd1 102.2(4) . 2_665
Gd2 O3 Gd1 102.2(4) . .
Gd2 O3 Gd1 102.2(4) . 4_565
Gd2 O3 Gd1 101.3(3) 3_655 .
Gd2 O3 Gd2 103.1(3) . 3_655
Gd1 O4 Gd1 0.0 . 3_655
Gd1 O4 Gd1 0.0 . 2_665
Gd1 O4 Gd1 0.0 4_565 2_665
Gd1 O4 Gd1 0.0 4_565 3_655
Gd1 O4 Gd1 0.0 . 4_565
Gd1 O4 Gd1 0.0 2_665 3_655
Gd3 O4 Gd1 86.1(4) 4_565 4_565
Gd3 O4 Gd1 86.1(4) 2_665 3_655
Gd3 O4 Gd1 86.1(4) 2_665 4_565
Gd3 O4 Gd1 86.1(4) 3_655 4_565
Gd3 O4 Gd1 86.1(4) 4_565 3_655
Gd3 O4 Gd1 86.1(4) . .
Gd3 O4 Gd1 86.1(4) 3_655 .
Gd3 O4 Gd1 86.1(4) 2_665 2_665
Gd3 O4 Gd1 86.1(4) . 3_655
Gd3 O4 Gd1 86.1(4) . 2_665
Gd3 O4 Gd1 86.1(4) 3_655 3_655
Gd3 O4 Gd1 86.1(4) 4_565 2_665
Gd3 O4 Gd1 86.1(4) 2_665 .
Gd3 O4 Gd1 86.1(4) 4_565 .
Gd3 O4 Gd1 86.1(4) . 4_565
Gd3 O4 Gd1 86.1(4) 3_655 2_665
Gd3 O4 Gd3 89.74(6) 2_665 3_655
Gd3 O4 Gd3 89.74(6) . 4_565
Gd3 O4 Gd3 172.2(9) 2_665 .
Gd3 O4 Gd3 89.74(6) . 3_655
Gd3 O4 Gd3 172.2(9) 4_565 3_655
Gd3 O4 Gd3 89.74(6) 2_665 4_565
Gd3 O5 Gd3 99.7(3) . 4_565
C3 O5 Gd3 118.2(8) . .
C3 O5 Gd3 138.8(9) . 4_565
Gd2 O6 Gd2 99.3(3) . 3_655
C9 O6 Gd2 136.1(8) . 3_655
C9 O6 Gd2 120.4(8) . .
C4 O7 Gd3 140.6(9) . .
C8 O8 Gd2 144.0(10) . .
C34 O9 Gd2 141.1(13) . .
C14 O10 Gd3 134.3(12) . .
C5 N1 Gd3 126.2(9) . .
C5 N1 C10 115.9(12) . .
C10 N1 Gd3 117.9(9) . .
C3 C1 C10 117.4(13) . .
C17 C1 C3 121.6(15) . .
C17 C1 C10 120.8(14) . .
C23 O11 C32 117.9(14) . .
C23 C2 C8 122.8(15) . .
O5 C3 C1 122.0(13) . .
O5 C3 C6 119.6(13) . .
C1 C3 C6 118.4(14) . .
O7 C4 C7 116.2(14) . .
O7 C4 C16 123.6(14) . .
C16 C4 C7 120.2(14) . .
C14 N2 C19 121.4(14) . .
C14 N2 C33 121.0(15) . .
C19 N2 C33 117.4(14) . .
N1 C5 C16 130.1(14) . .
C21 C6 C3 119.1(15) . .
C12 N3 Gd2 126.6(10) . .
C12 N3 C26 116.1(13) . .
C26 N3 Gd2 117.3(10) . .
C18 C7 C4 119.1(14) . .
C18 O12 C30 118.5(14) . .
O8 C8 C2 121.8(14) . .
O8 C8 C20 122.6(13) . .
C2 C8 C20 115.5(13) . .
O6 C9 C11 120.0(13) . .
O6 C9 C15 118.2(12) . .
C11 C9 C15 121.7(13) . .
N1 C10 C1 112.4(12) . .
C9 C11 C13 120.9(15) . .
N3 C12 C20 129.4(14) . .
C27 C13 C11 117.9(16) . .
O10 C14 N2 127.6(16) . .
C9 C15 C26 121.4(14) . .
C25 C15 C9 115.4(14) . .
C25 C15 C26 123.2(15) . .
C4 C16 C24 117.8(15) . .
C5 C16 C4 123.2(15) . .
C5 C16 C24 118.8(14) . .
C31 C17 C1 119.6(16) . .
C7 C18 C22 121.3(14) . .
O12 C18 C7 123.3(15) . .
O12 C18 C22 115.4(14) . .
C12 C20 C8 123.4(13) . .
C28 C20 C8 119.6(15) . .
C28 C20 C12 117.0(15) . .
C6 C21 C31 121.2(15) . .
C24 C22 C18 118.1(15) . .
C2 C23 O11 113.9(15) . .
C2 C23 C29 121.7(15) . .
C29 C23 O11 124.4(15) . .
C22 C24 C16 123.4(16) . .
C27 C25 C15 122.8(16) . .
C15 C26 N3 113.3(13) . .
C13 C27 C25 121.2(16) . .
C29 C28 C20 122.5(18) . .
C23 C29 C28 117.8(16) . .
C17 C31 C21 120.0(16) . .
C34 N4 C35 128(2) . .
C34 N4 C36 117(2) . .
C35 N4 C36 114(2) . .
O9 C34 N4 121(2) . .

loop_
_geom_bond_atom_site_label_1
_geom_bond_atom_site_label_2
_geom_bond_distance
_geom_bond_site_symmetry_2
Gd1 Gd1 0.000(3) 4_565
Gd1 Gd1 0.000(3) 3_655
Gd1 Gd1 0.000(3) 2_665
Gd1 O1 2.800(16) .
Gd1 O2 2.442(9) 2_665
Gd1 O2 2.442(9) .
Gd1 O2 2.442(9) 3_655
Gd1 O2 2.442(9) 4_565
Gd1 O3 2.446(9) 3_655
Gd1 O3 2.446(9) 2_665
Gd1 O3 2.446(9) .
Gd1 O3 2.446(9) 4_565
Gd2 Gd1 3.7097(11) 4_565
Gd2 Gd1 3.7097(11) 3_655
Gd2 Gd1 3.7097(11) 2_665
Gd2 O1 2.5881(12) .
Gd2 O3 2.349(9) 4_565
Gd2 O3 2.319(9) .
Gd2 O6 2.428(9) 4_565
Gd2 O6 2.368(9) .
Gd2 O8 2.262(10) .
Gd2 O9 2.413(11) .
Gd2 N3 2.606(12) .
Gd3 Gd1 3.7096(11) 3_655
Gd3 Gd1 3.7096(11) 4_565
Gd3 Gd1 3.7096(11) 2_665
Gd3 O2 2.359(9) 3_655
Gd3 O2 2.330(10) .
Gd3 O4 2.5986(16) .
Gd3 O5 2.369(10) .
Gd3 O5 2.428(9) 3_655
Gd3 O7 2.257(10) .
Gd3 O10 2.396(11) .
Gd3 N1 2.584(11) .
O1 Gd1 2.800(16) 2_665
O1 Gd1 2.800(16) 3_655
O1 Gd1 2.800(16) 4_565
O1 Gd2 2.5881(11) 3_655
O1 Gd2 2.5881(11) 2_665
O1 Gd2 2.5881(11) 4_565
O2 Gd1 2.442(9) 3_655
O2 Gd1 2.442(9) 2_665
O2 Gd1 2.442(9) 4_565
O2 Gd3 2.359(9) 4_565
O3 Gd1 2.446(9) 4_565
O3 Gd1 2.446(9) 2_665
O3 Gd1 2.446(9) 3_655
O3 Gd2 2.349(9) 3_655
O4 Gd1 2.83(2) 3_655
O4 Gd1 2.83(2) 2_665
O4 Gd1 2.83(2) 4_565
O4 Gd3 2.5986(15) 2_665
O4 Gd3 2.5986(15) 3_655
O4 Gd3 2.5986(15) 4_565
O5 Gd3 2.428(9) 4_565
O5 C3 1.355(17) .
O6 Gd2 2.428(9) 3_655
O6 C9 1.349(16) .
O7 C4 1.324(17) .
O8 C8 1.283(17) .
O9 C34 1.23(2) .
O10 C14 1.235(19) .
N1 C5 1.313(18) .
N1 C10 1.471(18) .
C1 C3 1.38(2) .
C1 C10 1.54(2) .
C1 C17 1.37(2) .
O11 C23 1.387(19) .
O11 C32 1.463(19) .
C2 C8 1.41(2) .
C2 C23 1.36(2) .
C3 C6 1.41(2) .
C4 C7 1.44(2) .
C4 C16 1.39(2) .
N2 C14 1.30(2) .
N2 C19 1.45(2) .
N2 C33 1.46(2) .
C5 C16 1.38(2) .
C6 C21 1.36(2) .
N3 C12 1.309(19) .
N3 C26 1.479(19) .
C7 C18 1.38(2) .
O12 C18 1.371(19) .
O12 C30 1.42(2) .
C8 C20 1.42(2) .
C9 C11 1.38(2) .
C9 C15 1.42(2) .
C11 C13 1.41(2) .
C12 C20 1.42(2) .
C13 C27 1.37(2) .
C15 C25 1.40(2) .
C15 C26 1.45(2) .
C16 C24 1.40(2) .
C17 C31 1.36(3) .
C18 C22 1.41(2) .
C20 C28 1.40(2) .
C21 C31 1.38(3) .
C22 C24 1.37(2) .
C23 C29 1.36(2) .
C25 C27 1.38(2) .
C28 C29 1.38(3) .
N4 C34 1.29(3) .
N4 C35 1.454(17) .
N4 C36 1.49(3) .
